data_7208330
loop_
_publ_author_name
'Vander Hoogerstraete, Tom'
'Brooks, Neil R.'
'Norberg, Bernadette'
'Wouters, Johan'
'Van Hecke, Kristof'
'Van Meervelt, Luc'
'Binnemans, Koen'

_publ_section_title
;
 Crystal structures of low-melting ionic transition-metal complexes with
 N-alkylimidazole ligands
;
_journal_issue 15
_journal_name_full CrystEngComm
_journal_page_first 4902
_journal_paper_doi 10.1039/c2ce25470k
_journal_volume 14
_journal_year 2012
_chemical_formula_moiety 'C24 H36 N12 Ni, 2(C2 F6 N O4 S2)'
_chemical_formula_sum 'C28 H36 F12 N14 Ni O8 S4'
_chemical_formula_weight 1111.68
_chemical_melting_point 420
_chemical_name_common
;
hexakis(N-methylimidazole)nickel(II) bistriflimide
;
_chemical_name_systematic
;
hexakis(N-methylimidazole)nickel(II) bis(trifluoromethyl)sulfonylimide
;
_space_group_IT_number 14
_space_group_name_Hall '-P 2yn'
_symmetry_cell_setting monoclinic
_symmetry_space_group_name_Hall '-P 2yn'
_symmetry_space_group_name_H-M 'P 1 21/n 1'
_atom_sites_solution_hydrogens geom
_atom_sites_solution_primary direct
_atom_sites_solution_secondary difmap
_audit_creation_method SHELXL-97
_cell_angle_alpha 90.00
_cell_angle_beta 92.341(3)
_cell_angle_gamma 90.00
_cell_formula_units_Z 4
_cell_length_a 8.2018(2)
_cell_length_b 20.3183(5)
_cell_length_c 26.9380(8)
_cell_measurement_reflns_used 5633
_cell_measurement_temperature 150(2)
_cell_measurement_theta_max 29.251
_cell_measurement_theta_min 3.121
_cell_volume 4485.4(2)
_computing_cell_refinement
;
CrysAlisPro, Oxford Diffraction Ltd.,
Version 1.171.33.55 (release 05-01-2010 CrysAlis171 .NET)
;
_computing_data_collection
;
CrysAlisPro, Oxford Diffraction Ltd.,
Version 1.171.33.55 (release 05-01-2010 CrysAlis171 .NET)
;
_computing_data_reduction
;
CrysAlisPro, Oxford Diffraction Ltd.,
Version 1.171.33.55 (release 05-01-2010 CrysAlis171 .NET)
;
_computing_publication_material
;
A.L.Spek (2010) PLATON, A Multipurpose Crystallographic Tool,
Utrecht University, Utrecht, The Netherlands.
;
_computing_structure_refinement 'SHELXL-97 (Sheldrick, 2008)'
_computing_structure_solution 'SHELXS-97 (Sheldrick, 2008)'
_diffrn_ambient_temperature 150(2)
_diffrn_measured_fraction_theta_full 0.998
_diffrn_measured_fraction_theta_max 0.998
_diffrn_measurement_device_type 'Xcalibur, Ruby, Gemini ultra'
_diffrn_measurement_method '\w scans'
_diffrn_radiation_monochromator graphite
_diffrn_radiation_source 'fine-focus sealed tube'
_diffrn_radiation_type MoK\a
_diffrn_radiation_wavelength 0.71073
_diffrn_reflns_av_R_equivalents 0.0530
_diffrn_reflns_av_sigmaI/netI 0.0769
_diffrn_reflns_limit_h_max 10
_diffrn_reflns_limit_h_min -10
_diffrn_reflns_limit_k_max 25
_diffrn_reflns_limit_k_min -25
_diffrn_reflns_limit_l_max 29
_diffrn_reflns_limit_l_min -33
_diffrn_reflns_number 14425
_diffrn_reflns_theta_full 26.00
_diffrn_reflns_theta_max 26.00
_diffrn_reflns_theta_min 3.13
_exptl_absorpt_coefficient_mu 0.731
_exptl_absorpt_correction_T_max 0.942
_exptl_absorpt_correction_T_min 0.887
_exptl_absorpt_correction_type multi-scan
_exptl_absorpt_process_details
;
CrysAlisPro, Oxford Diffraction Ltd.,
Version 1.171.33.55 (release 05-01-2010 CrysAlis171 .NET)
(compiled Jan 5 2010,16:28:46)
Empirical absorption correction using spherical harmonics,
implemented in SCALE3 ABSPACK scaling algorithm.
;
_exptl_crystal_colour 'pale purple'
_exptl_crystal_density_diffrn 1.646
_exptl_crystal_density_meas ?
_exptl_crystal_density_method 'not measured'
_exptl_crystal_description needle
_exptl_crystal_F_000 2264
_exptl_crystal_size_max 0.30
_exptl_crystal_size_mid 0.07
_exptl_crystal_size_min 0.07
_refine_diff_density_max 0.445
_refine_diff_density_min -0.658
_refine_diff_density_rms 0.085
_refine_ls_extinction_method none
_refine_ls_goodness_of_fit_ref 1.037
_refine_ls_hydrogen_treatment constr
_refine_ls_matrix_type full
_refine_ls_number_parameters 605
_refine_ls_number_reflns 9836
_refine_ls_number_restraints 0
_refine_ls_restrained_S_all 1.037
_refine_ls_R_factor_all 0.0593
_refine_ls_R_factor_gt 0.0466
_refine_ls_shift/su_max 0.001
_refine_ls_shift/su_mean 0.000
_refine_ls_structure_factor_coef Fsqd
_refine_ls_weighting_details 'calc w=1/[\s^2^(Fo^2^)+(0.0635P)^2^+0.0000P] where P=(Fo^2^+2Fc^2^)/3'
_refine_ls_weighting_scheme calc
_refine_ls_wR_factor_gt 0.1187
_refine_ls_wR_factor_ref 0.1225
_reflns_number_gt 8083
_reflns_number_total 9720
_reflns_threshold_expression >2sigma(I)
_cod_data_source_file c2ce25470k.txt
_cod_data_source_block nam6
_cod_depositor_comments
;
The following automatic conversions were performed:

'_exptl_crystal_density_meas' value 'not measured' was changed to '?'
- the value is perceived as not measured.

Automatic conversion script
Id: cif_fix_values 3008 2015-01-20 13:52:24Z robertas 
;
_cod_original_sg_symbol_H-M 'P 21/n'
_cod_database_code 7208330

loop_
_symmetry_equiv_pos_as_xyz
'x, y, z'
'-x+1/2, y+1/2, -z+1/2'
'-x, -y, -z'
'x-1/2, -y-1/2, z-1/2'

loop_
_atom_site_label
_atom_site_type_symbol
_atom_site_fract_x
_atom_site_fract_y
_atom_site_fract_z
_atom_site_U_iso_or_equiv
_atom_site_adp_type
_atom_site_occupancy
_atom_site_symmetry_multiplicity
_atom_site_calc_flag
_atom_site_refinement_flags
Ni1 Ni 0.47967(6) 0.25358(2) 0.404840(18) 0.01332(12) Uani 1 1 d .
N1 N 0.3398(4) 0.30547(16) 0.45640(12) 0.0183(8) Uani 1 1 d .
C2 C 0.3500(5) 0.3689(2) 0.46710(16) 0.0229(10) Uani 1 1 d .
H2 H 0.4222 0.3986 0.4520 0.027 Uiso 1 1 calc R
N3 N 0.2456(4) 0.38602(19) 0.50201(13) 0.0257(9) Uani 1 1 d .
C4 C 0.1629(6) 0.3307(2) 0.51407(17) 0.0317(11) Uani 1 1 d .
H4 H 0.0806 0.3272 0.5378 0.038 Uiso 1 1 calc R
C5 C 0.2204(5) 0.2818(2) 0.48586(17) 0.0270(10) Uani 1 1 d .
H5 H 0.1836 0.2375 0.4863 0.032 Uiso 1 1 calc R
C6 C 0.2299(7) 0.4510(2) 0.5245(2) 0.0403(13) Uani 1 1 d .
H6A H 0.3029 0.4820 0.5086 0.060 Uiso 0.50 1 calc PR
H6B H 0.2593 0.4483 0.5601 0.060 Uiso 0.50 1 calc PR
H6C H 0.1169 0.4663 0.5200 0.060 Uiso 0.50 1 calc PR
H6D H 0.1498 0.4490 0.5505 0.060 Uiso 0.50 1 calc PR
H6E H 0.1935 0.4827 0.4991 0.060 Uiso 0.50 1 calc PR
H6F H 0.3358 0.4648 0.5392 0.060 Uiso 0.50 1 calc PR
N7 N 0.3252(4) 0.29186(17) 0.34586(12) 0.0177(8) Uani 1 1 d .
C8 C 0.3386(5) 0.2835(2) 0.29740(17) 0.0250(10) Uani 1 1 d .
H8 H 0.4294 0.2633 0.2828 0.030 Uiso 1 1 calc R
N9 N 0.2090(4) 0.30697(18) 0.27156(13) 0.0211(8) Uani 1 1 d .
C10 C 0.1042(5) 0.3321(2) 0.30470(17) 0.0272(11) Uani 1 1 d .
H10 H 0.0012 0.3520 0.2974 0.033 Uiso 1 1 calc R
C11 C 0.1769(5) 0.3227(2) 0.35005(17) 0.0245(10) Uani 1 1 d .
H11 H 0.1321 0.3356 0.3805 0.029 Uiso 1 1 calc R
C12 C 0.1832(6) 0.3045(3) 0.21753(17) 0.0351(12) Uani 1 1 d .
H12A H 0.0778 0.3247 0.2081 0.053 Uiso 0.50 1 calc PR
H12B H 0.1838 0.2586 0.2064 0.053 Uiso 0.50 1 calc PR
H12C H 0.2708 0.3287 0.2018 0.053 Uiso 0.50 1 calc PR
H12D H 0.2771 0.2833 0.2028 0.053 Uiso 0.50 1 calc PR
H12E H 0.1711 0.3494 0.2045 0.053 Uiso 0.50 1 calc PR
H12F H 0.0842 0.2793 0.2091 0.053 Uiso 0.50 1 calc PR
N13 N 0.3240(4) 0.17046(16) 0.40952(13) 0.0179(8) Uani 1 1 d .
C14 C 0.3473(5) 0.1184(2) 0.43855(17) 0.0234(10) Uani 1 1 d .
H14 H 0.4355 0.1141 0.4623 0.028 Uiso 1 1 calc R
N15 N 0.2318(4) 0.07267(18) 0.43042(14) 0.0275(9) Uani 1 1 d .
C16 C 0.1291(6) 0.0968(2) 0.39360(18) 0.0329(12) Uani 1 1 d .
H16 H 0.0354 0.0754 0.3794 0.039 Uiso 1 1 calc R
C17 C 0.1854(5) 0.1568(2) 0.38104(17) 0.0264(10) Uani 1 1 d .
H17 H 0.1370 0.1850 0.3565 0.032 Uiso 1 1 calc R
C18 C 0.2220(7) 0.0086(2) 0.4552(2) 0.0441(14) Uani 1 1 d .
H18A H 0.1255 -0.0152 0.4421 0.066 Uiso 0.50 1 calc PR
H18B H 0.2138 0.0152 0.4910 0.066 Uiso 0.50 1 calc PR
H18C H 0.3202 -0.0171 0.4489 0.066 Uiso 0.50 1 calc PR
H18D H 0.3142 0.0038 0.4792 0.066 Uiso 0.50 1 calc PR
H18E H 0.2259 -0.0266 0.4303 0.066 Uiso 0.50 1 calc PR
H18F H 0.1195 0.0057 0.4725 0.066 Uiso 0.50 1 calc PR
N19 N 0.6162(4) 0.20343(16) 0.35184(12) 0.0165(7) Uani 1 1 d .
C20 C 0.5640(5) 0.1535(2) 0.32355(15) 0.0195(9) Uani 1 1 d .
H20 H 0.4629 0.1316 0.3273 0.023 Uiso 1 1 calc R
N21 N 0.6706(4) 0.13786(17) 0.28911(13) 0.0206(8) Uani 1 1 d .
C22 C 0.8006(5) 0.1791(2) 0.29564(16) 0.0258(10) Uani 1 1 d .
H22 H 0.8965 0.1797 0.2770 0.031 Uiso 1 1 calc R
C23 C 0.7657(5) 0.2195(2) 0.33420(16) 0.0220(10) Uani 1 1 d .
H23 H 0.8346 0.2536 0.3470 0.026 Uiso 1 1 calc R
C24 C 0.6508(6) 0.0867(2) 0.25162(18) 0.0316(11) Uani 1 1 d .
H24A H 0.7472 0.0857 0.2313 0.047 Uiso 0.50 1 calc PR
H24B H 0.5537 0.0960 0.2304 0.047 Uiso 0.50 1 calc PR
H24C H 0.6382 0.0440 0.2679 0.047 Uiso 0.50 1 calc PR
H24D H 0.5455 0.0648 0.2551 0.047 Uiso 0.50 1 calc PR
H24E H 0.7391 0.0545 0.2560 0.047 Uiso 0.50 1 calc PR
H24F H 0.6545 0.1065 0.2185 0.047 Uiso 0.50 1 calc PR
N25 N 0.6314(4) 0.21579(16) 0.46401(12) 0.0171(7) Uani 1 1 d .
C26 C 0.6072(5) 0.2193(2) 0.51249(16) 0.0204(9) Uani 1 1 d .
H26 H 0.5159 0.2400 0.5264 0.024 Uiso 1 1 calc R
N27 N 0.7273(4) 0.18985(17) 0.53921(13) 0.0231(8) Uani 1 1 d .
C28 C 0.8373(6) 0.1671(2) 0.50702(18) 0.0300(11) Uani 1 1 d .
H28 H 0.9368 0.1450 0.5152 0.036 Uiso 1 1 calc R
C29 C 0.7764(5) 0.1825(2) 0.46039(17) 0.0233(10) Uani 1 1 d .
H29 H 0.8265 0.1718 0.4302 0.028 Uiso 1 1 calc R
C30 C 0.7376(6) 0.1824(2) 0.59349(17) 0.0353(12) Uani 1 1 d .
H30A H 0.8381 0.1589 0.6033 0.053 Uiso 0.50 1 calc PR
H30B H 0.6432 0.1573 0.6042 0.053 Uiso 0.50 1 calc PR
H30C H 0.7384 0.2259 0.6091 0.053 Uiso 0.50 1 calc PR
H30D H 0.6417 0.2026 0.6078 0.053 Uiso 0.50 1 calc PR
H30E H 0.8366 0.2041 0.6069 0.053 Uiso 0.50 1 calc PR
H30F H 0.7414 0.1355 0.6020 0.053 Uiso 0.50 1 calc PR
N31 N 0.6389(4) 0.33427(16) 0.39963(13) 0.0170(7) Uani 1 1 d .
C32 C 0.6399(5) 0.3769(2) 0.36277(16) 0.0206(9) Uani 1 1 d .
H32 H 0.5608 0.3779 0.3360 0.025 Uiso 1 1 calc R
N33 N 0.7660(4) 0.41876(17) 0.36757(13) 0.0219(8) Uani 1 1 d .
C34 C 0.8517(5) 0.4025(2) 0.41048(16) 0.0211(9) Uani 1 1 d .
H34 H 0.9468 0.4236 0.4240 0.025 Uiso 1 1 calc R
C35 C 0.7740(5) 0.3504(2) 0.42966(15) 0.0185(9) Uani 1 1 d .
H35 H 0.8072 0.3282 0.4594 0.022 Uiso 1 1 calc R
C36 C 0.7996(6) 0.4733(2) 0.3338(2) 0.0361(12) Uani 1 1 d .
H36A H 0.8985 0.4964 0.3457 0.054 Uiso 0.50 1 calc PR
H36B H 0.7073 0.5039 0.3327 0.054 Uiso 0.50 1 calc PR
H36C H 0.8155 0.4559 0.3004 0.054 Uiso 0.50 1 calc PR
H36D H 0.7157 0.4744 0.3068 0.054 Uiso 0.50 1 calc PR
H36E H 0.9069 0.4669 0.3198 0.054 Uiso 0.50 1 calc PR
H36F H 0.7987 0.5149 0.3521 0.054 Uiso 0.50 1 calc PR
C37 C 0.6900(6) 0.3815(3) 0.5851(2) 0.0373(13) Uani 1 1 d .
F38 F 0.8257(4) 0.34561(17) 0.58700(14) 0.0652(11) Uani 1 1 d .
F39 F 0.5722(4) 0.34629(15) 0.60337(13) 0.0582(10) Uani 1 1 d .
F40 F 0.6515(5) 0.39341(19) 0.53776(12) 0.0678(11) Uani 1 1 d .
S41 S 0.72024(13) 0.46000(6) 0.61796(4) 0.0243(3) Uani 1 1 d .
O42 O 0.8534(4) 0.48895(18) 0.59354(13) 0.0406(9) Uani 1 1 d .
O43 O 0.5638(4) 0.49103(16) 0.61314(12) 0.0343(8) Uani 1 1 d .
N44 N 0.7820(4) 0.43832(19) 0.67170(14) 0.0282(9) Uani 1 1 d .
S45 S 0.66587(14) 0.41986(6) 0.71466(4) 0.0266(3) Uani 1 1 d .
O46 O 0.4995(4) 0.40664(18) 0.70005(13) 0.0384(9) Uani 1 1 d .
O47 O 0.7503(5) 0.37464(17) 0.74721(13) 0.0405(9) Uani 1 1 d .
C48 C 0.6588(6) 0.4963(3) 0.75083(18) 0.0383(13) Uani 1 1 d .
F49 F 0.5618(5) 0.48704(18) 0.78865(12) 0.0697(11) Uani 1 1 d .
F50 F 0.5992(4) 0.54529(14) 0.72371(11) 0.0483(8) Uani 1 1 d .
F51 F 0.8052(4) 0.51346(19) 0.76822(14) 0.0674(11) Uani 1 1 d .
C52 C 1.1752(6) 0.2403(2) 0.6640(2) 0.0364(12) Uani 1 1 d .
F53 F 1.3146(4) 0.27246(16) 0.67044(14) 0.0571(9) Uani 1 1 d .
F54 F 1.0647(4) 0.26849(16) 0.69235(13) 0.0581(10) Uani 1 1 d .
F55 F 1.1229(4) 0.24697(15) 0.61723(12) 0.0536(9) Uani 1 1 d .
S56 S 1.19573(14) 0.15351(6) 0.68031(4) 0.0270(3) Uani 1 1 d .
O57 O 1.2696(4) 0.15405(19) 0.72938(13) 0.0440(9) Uani 1 1 d .
O58 O 1.0359(4) 0.12734(16) 0.67306(13) 0.0339(8) Uani 1 1 d .
N59 N 1.3277(4) 0.13102(19) 0.64224(15) 0.0293(9) Uani 1 1 d .
S60 S 1.29021(14) 0.08958(5) 0.59390(4) 0.0261(2) Uani 1 1 d .
O61 O 1.4178(4) 0.09997(18) 0.56031(13) 0.0420(9) Uani 1 1 d .
O62 O 1.1256(4) 0.08878(17) 0.57455(13) 0.0385(9) Uani 1 1 d .
C63 C 1.3262(6) 0.0052(2) 0.61602(19) 0.0317(11) Uani 1 1 d .
F64 F 1.2223(4) -0.01010(15) 0.65080(12) 0.0477(8) Uani 1 1 d .
F65 F 1.4769(3) -0.00142(15) 0.63494(12) 0.0453(8) Uani 1 1 d .
F66 F 1.3039(4) -0.03669(15) 0.57877(13) 0.0559(9) Uani 1 1 d .

loop_
_atom_site_aniso_label
_atom_site_aniso_U_11
_atom_site_aniso_U_22
_atom_site_aniso_U_33
_atom_site_aniso_U_23
_atom_site_aniso_U_13
_atom_site_aniso_U_12
Ni1 0.0130(2) 0.0149(2) 0.0119(2) 0.0000(2) -0.0001(2) -0.0002(2)
N1 0.0193(18) 0.0208(19) 0.0146(18) -0.0010(15) -0.0008(15) 0.0030(15)
C2 0.021(2) 0.029(2) 0.018(2) 0.0010(19) -0.0028(19) 0.004(2)
N3 0.027(2) 0.033(2) 0.0173(19) 0.0003(17) 0.0040(17) 0.0099(17)
C4 0.032(3) 0.041(3) 0.023(3) 0.002(2) 0.013(2) 0.006(2)
C5 0.024(2) 0.029(2) 0.028(3) 0.001(2) 0.004(2) -0.003(2)
C6 0.053(3) 0.032(3) 0.036(3) -0.010(2) 0.007(3) 0.015(3)
N7 0.0188(17) 0.0208(18) 0.0134(18) 0.0019(15) 0.0011(15) -0.0002(15)
C8 0.023(2) 0.030(2) 0.022(2) 0.000(2) 0.002(2) 0.004(2)
N9 0.0172(18) 0.033(2) 0.0132(18) 0.0045(15) -0.0028(15) 0.0013(16)
C10 0.018(2) 0.038(3) 0.025(3) 0.004(2) -0.0014(19) 0.010(2)
C11 0.018(2) 0.035(3) 0.021(2) -0.005(2) 0.0009(18) 0.010(2)
C12 0.029(2) 0.059(3) 0.017(2) 0.003(2) -0.004(2) 0.007(3)
N13 0.0159(17) 0.0198(18) 0.0181(19) -0.0033(15) 0.0029(15) -0.0009(14)
C14 0.023(2) 0.025(2) 0.022(2) -0.0039(19) -0.0021(19) -0.004(2)
N15 0.028(2) 0.023(2) 0.031(2) -0.0080(17) 0.0064(18) -0.0103(17)
C16 0.020(2) 0.041(3) 0.037(3) -0.007(2) -0.006(2) -0.015(2)
C17 0.019(2) 0.036(3) 0.024(2) 0.001(2) -0.0049(19) -0.005(2)
C18 0.054(3) 0.030(3) 0.048(3) 0.001(3) 0.005(3) -0.017(3)
N19 0.0141(16) 0.0211(18) 0.0142(17) -0.0023(15) -0.0014(14) 0.0026(14)
C20 0.017(2) 0.023(2) 0.018(2) -0.0020(18) 0.0041(17) 0.0025(18)
N21 0.0203(19) 0.0205(19) 0.0210(19) -0.0056(15) 0.0017(16) 0.0032(15)
C22 0.024(2) 0.035(3) 0.019(2) -0.003(2) 0.0073(19) -0.003(2)
C23 0.018(2) 0.025(2) 0.024(2) -0.0001(19) 0.0031(19) -0.0041(19)
C24 0.031(3) 0.035(3) 0.029(3) -0.018(2) 0.011(2) -0.003(2)
N25 0.0158(17) 0.0181(18) 0.0174(19) 0.0025(15) 0.0007(15) -0.0019(15)
C26 0.020(2) 0.023(2) 0.018(2) 0.0044(18) -0.0014(18) -0.0013(18)
N27 0.0251(19) 0.024(2) 0.0198(19) 0.0087(16) -0.0065(16) -0.0026(17)
C28 0.020(2) 0.035(3) 0.034(3) 0.013(2) -0.008(2) -0.001(2)
C29 0.022(2) 0.020(2) 0.027(2) 0.0009(19) -0.0028(19) 0.0026(19)
C30 0.046(3) 0.042(3) 0.017(2) 0.003(2) -0.009(2) -0.008(2)
N31 0.0175(17) 0.0161(17) 0.0173(18) 0.0047(15) 0.0009(15) 0.0009(15)
C32 0.021(2) 0.020(2) 0.021(2) 0.0023(18) 0.0009(18) -0.0013(19)
N33 0.0213(18) 0.0219(19) 0.0226(19) 0.0070(16) 0.0032(16) 0.0018(16)
C34 0.018(2) 0.020(2) 0.026(2) 0.0009(19) 0.0017(19) -0.0021(18)
C35 0.022(2) 0.019(2) 0.015(2) -0.0042(17) -0.0016(17) 0.0006(18)
C36 0.038(3) 0.029(3) 0.041(3) 0.019(2) 0.000(2) -0.008(2)
C37 0.037(3) 0.039(3) 0.037(3) -0.006(2) 0.015(2) -0.007(2)
F38 0.056(2) 0.058(2) 0.084(3) -0.019(2) 0.026(2) 0.0150(18)
F39 0.062(2) 0.0439(19) 0.071(2) -0.0244(17) 0.0278(19) -0.0326(17)
F40 0.088(3) 0.082(3) 0.033(2) -0.0219(18) 0.0004(18) -0.019(2)
S41 0.0250(6) 0.0270(6) 0.0209(6) 0.0011(5) 0.0022(5) -0.0073(5)
O42 0.0388(19) 0.053(2) 0.031(2) 0.0028(17) 0.0069(17) -0.0252(18)
O43 0.0378(19) 0.0356(19) 0.0291(19) 0.0040(15) -0.0034(15) 0.0087(16)
N44 0.0175(19) 0.042(2) 0.025(2) 0.0028(18) 0.0018(16) -0.0017(17)
S45 0.0255(6) 0.0302(6) 0.0245(6) 0.0063(5) 0.0059(5) 0.0024(5)
O46 0.0263(18) 0.050(2) 0.039(2) 0.0070(17) 0.0097(15) -0.0088(16)
O47 0.052(2) 0.039(2) 0.0309(19) 0.0116(16) 0.0028(17) 0.0148(18)
C48 0.044(3) 0.047(3) 0.024(3) 0.001(2) 0.000(2) 0.011(3)
F49 0.106(3) 0.067(2) 0.039(2) 0.0007(17) 0.033(2) 0.023(2)
F50 0.067(2) 0.0390(17) 0.0384(18) 0.0036(14) -0.0075(16) 0.0177(17)
F51 0.064(2) 0.074(3) 0.061(2) -0.028(2) -0.028(2) 0.010(2)
C52 0.036(3) 0.028(3) 0.045(3) -0.001(2) 0.000(2) -0.003(2)
F53 0.0517(19) 0.0425(19) 0.077(3) -0.0088(18) 0.0035(18) -0.0180(17)
F54 0.059(2) 0.0451(19) 0.071(2) -0.0110(17) 0.0194(19) 0.0077(17)
F55 0.063(2) 0.048(2) 0.050(2) 0.0193(16) -0.0024(16) 0.0078(18)
S56 0.0242(6) 0.0308(6) 0.0255(6) 0.0033(5) -0.0038(5) -0.0007(5)
O57 0.040(2) 0.063(3) 0.0278(19) 0.0009(18) -0.0128(16) 0.0040(19)
O58 0.0256(17) 0.0360(19) 0.040(2) 0.0093(16) 0.0002(15) -0.0063(15)
N59 0.021(2) 0.033(2) 0.033(2) -0.0056(18) -0.0066(17) -0.0010(17)
S60 0.0280(6) 0.0233(6) 0.0268(6) 0.0023(5) -0.0044(5) -0.0019(5)
O61 0.051(2) 0.044(2) 0.032(2) 0.0032(16) 0.0114(18) -0.0132(18)
O62 0.0350(19) 0.042(2) 0.038(2) -0.0012(17) -0.0122(16) 0.0052(17)
C63 0.033(3) 0.026(3) 0.036(3) 0.007(2) -0.006(2) -0.001(2)
F64 0.0467(18) 0.0421(18) 0.055(2) 0.0216(16) 0.0065(16) -0.0102(15)
F65 0.0337(16) 0.0451(18) 0.057(2) 0.0121(15) -0.0061(15) 0.0111(14)
F66 0.077(2) 0.0290(17) 0.061(2) -0.0140(16) -0.0093(18) 0.0019(17)

loop_
_atom_type_symbol
_atom_type_description
_atom_type_scat_dispersion_real
_atom_type_scat_dispersion_imag
_atom_type_scat_source
C C 0.0033 0.0016 'International Tables Vol C Tables 4.2.6.8 and 6.1.1.4'
H H 0.0000 0.0000 'International Tables Vol C Tables 4.2.6.8 and 6.1.1.4'
F F 0.0171 0.0103 'International Tables Vol C Tables 4.2.6.8 and 6.1.1.4'
N N 0.0061 0.0033 'International Tables Vol C Tables 4.2.6.8 and 6.1.1.4'
Ni Ni 0.3393 1.1124 'International Tables Vol C Tables 4.2.6.8 and 6.1.1.4'
O O 0.0106 0.0060 'International Tables Vol C Tables 4.2.6.8 and 6.1.1.4'
S S 0.1246 0.1234 'International Tables Vol C Tables 4.2.6.8 and 6.1.1.4'

loop_
_geom_angle_atom_site_label_1
_geom_angle_atom_site_label_2
_geom_angle_atom_site_label_3
_geom_angle
N31 Ni1 N19 89.05(13)
N31 Ni1 N1 90.57(13)
N19 Ni1 N1 178.42(13)
N31 Ni1 N13 178.49(13)
N19 Ni1 N13 89.61(13)
N1 Ni1 N13 90.79(13)
N31 Ni1 N25 89.16(13)
N19 Ni1 N25 91.28(13)
N1 Ni1 N25 90.24(13)
N13 Ni1 N25 90.20(13)
N31 Ni1 N7 91.00(13)
N19 Ni1 N7 89.28(12)
N1 Ni1 N7 89.20(13)
N13 Ni1 N7 89.65(13)
N25 Ni1 N7 179.42(13)
C2 N1 C5 104.8(4)
C2 N1 Ni1 126.7(3)
C5 N1 Ni1 128.5(3)
N1 C2 N3 111.7(4)
C2 N3 C4 106.9(4)
C2 N3 C6 126.5(4)
C4 N3 C6 126.5(4)
C5 C4 N3 106.6(4)
C4 C5 N1 110.0(4)
C8 N7 C11 104.3(4)
C8 N7 Ni1 128.0(3)
C11 N7 Ni1 127.1(3)
N7 C8 N9 111.9(4)
C8 N9 C10 107.6(4)
C8 N9 C12 125.9(4)
C10 N9 C12 126.5(4)
C11 C10 N9 105.8(4)
C10 C11 N7 110.4(4)
C14 N13 C17 105.4(4)
C14 N13 Ni1 126.6(3)
C17 N13 Ni1 127.8(3)
N13 C14 N15 111.9(4)
C14 N15 C16 106.3(4)
C14 N15 C18 126.4(4)
C16 N15 C18 127.3(4)
C17 C16 N15 107.4(4)
C16 C17 N13 109.0(4)
C20 N19 C23 104.7(3)
C20 N19 Ni1 126.1(3)
C23 N19 Ni1 128.7(3)
N19 C20 N21 112.0(4)
C20 N21 C22 107.1(3)
C20 N21 C24 126.4(4)
C22 N21 C24 126.5(4)
C23 C22 N21 106.3(4)
C22 C23 N19 109.9(4)
C26 N25 C29 105.1(4)
C26 N25 Ni1 127.6(3)
C29 N25 Ni1 127.3(3)
N25 C26 N27 111.6(4)
C26 N27 C28 107.6(4)
C26 N27 C30 126.4(4)
C28 N27 C30 126.0(4)
N27 C28 C29 106.3(4)
C28 C29 N25 109.4(4)
C32 N31 C35 104.7(3)
C32 N31 Ni1 125.8(3)
C35 N31 Ni1 129.1(3)
N31 C32 N33 111.9(4)
C32 N33 C34 107.2(3)
C32 N33 C36 125.6(4)
C34 N33 C36 127.1(4)
C35 C34 N33 106.2(4)
C34 C35 N31 110.0(4)
F39 C37 F40 108.1(4)
F39 C37 F38 108.2(5)
F40 C37 F38 107.7(4)
F39 C37 S41 112.3(3)
F40 C37 S41 109.2(4)
F38 C37 S41 111.2(4)
O42 S41 O43 118.5(2)
O42 S41 N44 108.4(2)
O43 S41 N44 117.4(2)
O42 S41 C37 103.1(2)
O43 S41 C37 103.6(2)
N44 S41 C37 103.4(2)
S45 N44 S41 124.1(2)
O47 S45 O46 118.7(2)
O47 S45 N44 108.2(2)
O46 S45 N44 116.2(2)
O47 S45 C48 104.1(2)
O46 S45 C48 104.7(2)
N44 S45 C48 102.8(2)
F50 C48 F51 108.0(5)
F50 C48 F49 108.1(4)
F51 C48 F49 109.2(4)
F50 C48 S45 111.4(3)
F51 C48 S45 111.4(4)
F49 C48 S45 108.7(4)
F55 C52 F53 108.7(4)
F55 C52 F54 107.5(4)
F53 C52 F54 108.4(4)
F55 C52 S56 110.6(3)
F53 C52 S56 112.0(4)
F54 C52 S56 109.5(4)
O58 S56 O57 118.9(2)
O58 S56 N59 116.9(2)
O57 S56 N59 108.9(2)
O58 S56 C52 104.7(2)
O57 S56 C52 104.3(2)
N59 S56 C52 100.4(2)
S60 N59 S56 125.1(2)
O61 S60 O62 118.5(2)
O61 S60 N59 108.8(2)
O62 S60 N59 117.3(2)
O61 S60 C63 103.4(2)
O62 S60 C63 104.2(2)
N59 S60 C63 102.0(2)
F66 C63 F65 108.9(4)
F66 C63 F64 108.1(4)
F65 C63 F64 108.7(4)
F66 C63 S60 109.8(3)
F65 C63 S60 110.8(3)
F64 C63 S60 110.4(3)

loop_
_geom_bond_atom_site_label_1
_geom_bond_atom_site_label_2
_geom_bond_distance
Ni1 N31 2.104(3)
Ni1 N19 2.112(3)
Ni1 N1 2.118(3)
Ni1 N13 2.124(3)
Ni1 N25 2.125(3)
Ni1 N7 2.138(3)
N1 C2 1.322(5)
N1 C5 1.373(5)
C2 N3 1.343(5)
N3 C4 1.359(6)
N3 C6 1.461(6)
C4 C5 1.348(7)
N7 C8 1.325(5)
N7 C11 1.377(5)
C8 N9 1.334(5)
N9 C10 1.364(5)
N9 C12 1.463(6)
C10 C11 1.351(6)
N13 C14 1.325(6)
N13 C17 1.373(5)
C14 N15 1.339(5)
N15 C16 1.366(6)
N15 C18 1.466(6)
C16 C17 1.352(6)
N19 C20 1.329(5)
N19 C23 1.372(5)
C20 N21 1.339(5)
N21 C22 1.362(5)
N21 C24 1.453(5)
C22 C23 1.362(6)
N25 C26 1.331(5)
N25 C29 1.375(5)
C26 N27 1.337(5)
N27 C28 1.358(6)
N27 C30 1.469(6)
C28 C29 1.369(6)
N31 C32 1.318(5)
N31 C35 1.385(5)
C32 N33 1.341(5)
N33 C34 1.369(5)
N33 C36 1.467(5)
C34 C35 1.348(6)
C37 F39 1.315(5)
C37 F40 1.323(6)
C37 F38 1.330(6)
C37 S41 1.836(5)
S41 O42 1.425(3)
S41 O43 1.431(3)
S41 N44 1.577(4)
N44 S45 1.574(4)
S45 O47 1.429(3)
S45 O46 1.430(3)
S45 C48 1.835(5)
C48 F50 1.318(6)
C48 F51 1.318(6)
C48 F49 1.331(6)
C52 F55 1.321(6)
C52 F53 1.322(6)
C52 F54 1.337(6)
C52 S56 1.824(5)
S56 O58 1.421(3)
S56 O57 1.431(3)
S56 N59 1.588(4)
N59 S60 1.571(4)
S60 O61 1.427(3)
S60 O62 1.428(3)
S60 C63 1.835(5)
C63 F66 1.323(6)
C63 F65 1.324(5)
C63 F64 1.329(6)
